data_1543196
loop_
_publ_author_name
'McCallum, T.'
'Barriault, L.'

_publ_section_title
;
 Direct alkylation of heteroarenes with unactivated bromoalkanes using
 photoredox gold catalysis
;
_journal_name_full 'Chem. Sci.'
_journal_paper_doi 10.1039/C6SC00807K
_journal_year 2016
_chemical_absolute_configuration syn
_chemical_formula_sum 'C13 H13 Cl N4 O3'
_chemical_formula_weight 308.72
_space_group_crystal_system monoclinic
_space_group_IT_number 4
_space_group_name_Hall 'P 2yb'
_space_group_name_H-M_alt 'P 1 21 1'
_symmetry_space_group_name_Hall 'P 2yb'
_symmetry_space_group_name_H-M 'P 1 21 1'
_atom_sites_solution_hydrogens geom
_audit_creation_method SHELXL-2014/7
_audit_update_record
;
2015-11-03 deposited with the CCDC.
2016-04-22 downloaded from the CCDC.
;
_cell_angle_alpha 90
_cell_angle_beta 91.2380(10)
_cell_angle_gamma 90
_cell_formula_units_Z 2
_cell_length_a 7.7686(8)
_cell_length_b 6.4525(6)
_cell_length_c 13.9164(13)
_cell_measurement_reflns_used 4915
_cell_measurement_temperature 200(2)
_cell_measurement_theta_max 27.88
_cell_measurement_theta_min 2.62
_cell_volume 697.42(12)
_computing_cell_refinement 'APEX II, Bruker (2009)'
_computing_data_collection 'APEX II, Bruker (2009)'
_computing_data_reduction 'XPREP, Bruker (2009)'
_computing_molecular_graphics 'Mercury (Macrae et al., 2008)'
_computing_publication_material 'CIFTAB (Sheldrick, 1997)'
_computing_structure_refinement 'SHELXL-2014/7 (Sheldrick, 2014)'
_computing_structure_solution 'SHELXS-03 (Sheldrick, 2003)'
_diffrn_ambient_temperature 200(2)
_diffrn_measured_fraction_theta_full 0.996
_diffrn_measured_fraction_theta_max 0.986
_diffrn_measurement_device_type 'Bruker APEX-II CCD'
_diffrn_measurement_method '\f and \w scans'
_diffrn_radiation_type MoK\a
_diffrn_radiation_wavelength 0.71073
_diffrn_reflns_av_R_equivalents 0.0116
_diffrn_reflns_av_unetI/netI 0.0155
_diffrn_reflns_Laue_measured_fraction_full 0.996
_diffrn_reflns_Laue_measured_fraction_max 0.986
_diffrn_reflns_limit_h_max 10
_diffrn_reflns_limit_h_min -10
_diffrn_reflns_limit_k_max 8
_diffrn_reflns_limit_k_min -8
_diffrn_reflns_limit_l_max 17
_diffrn_reflns_limit_l_min -18
_diffrn_reflns_number 7028
_diffrn_reflns_point_group_measured_fraction_full 0.997
_diffrn_reflns_point_group_measured_fraction_max 0.978
_diffrn_reflns_theta_full 25.242
_diffrn_reflns_theta_max 27.878
_diffrn_reflns_theta_min 2.622
_exptl_absorpt_coefficient_mu 0.290
_exptl_absorpt_correction_T_max 0.7456
_exptl_absorpt_correction_T_min 0.6930
_exptl_absorpt_correction_type multi-scan
_exptl_absorpt_process_details 'SADABS, Bruker (2003)'
_exptl_crystal_colour colorless
_exptl_crystal_density_diffrn 1.470
_exptl_crystal_description block
_exptl_crystal_F_000 320
_exptl_crystal_size_max 0.773
_exptl_crystal_size_mid 0.636
_exptl_crystal_size_min 0.544
_refine_diff_density_max 0.191
_refine_diff_density_min -0.182
_refine_diff_density_rms 0.036
_refine_ls_abs_structure_details
;
 Flack x determined using 1357 quotients [(I+)-(I-)]/[(I+)+(I-)]
 (Parsons, Flack and Wagner, Acta Cryst. B69 (2013) 249-259).
;
_refine_ls_abs_structure_Flack -0.290(17)
_refine_ls_extinction_method none
_refine_ls_goodness_of_fit_ref 1.034
_refine_ls_hydrogen_treatment constr
_refine_ls_matrix_type full
_refine_ls_number_parameters 192
_refine_ls_number_reflns 3259
_refine_ls_number_restraints 1
_refine_ls_restrained_S_all 1.033
_refine_ls_R_factor_all 0.0293
_refine_ls_R_factor_gt 0.0278
_refine_ls_shift/su_max 0.000
_refine_ls_shift/su_mean 0.000
_refine_ls_structure_factor_coef Fsqd
_refine_ls_weighting_details 'w=1/[\s^2^(Fo^2^)+(0.0422P)^2^+0.0925P] where P=(Fo^2^+2Fc^2^)/3'
_refine_ls_weighting_scheme calc
_refine_ls_wR_factor_gt 0.0711
_refine_ls_wR_factor_ref 0.0727
_reflns_Friedel_coverage 0.820
_reflns_Friedel_fraction_full 0.997
_reflns_Friedel_fraction_max 0.967
_reflns_number_gt 3122
_reflns_number_total 3259
_reflns_threshold_expression 'I > 2\s(I)'
_cod_data_source_file c6sc00807k2.cif
_cod_data_source_block shelx
_cod_database_code 1543196
_shelx_shelxl_version_number 2014/7
_shelx_space_group_comment
;
The symmetry employed for this shelxl refinement is uniquely defined
by the following loop, which should always be used as a source of
symmetry information in preference to the above space-group names.
They are only intended as comments.
;
_shelx_estimated_absorpt_t_min 0.807
_shelx_estimated_absorpt_t_max 0.858

loop_
_space_group_symop_operation_xyz
'x, y, z'
'-x, y+1/2, -z'

loop_
_atom_site_label
_atom_site_type_symbol
_atom_site_fract_x
_atom_site_fract_y
_atom_site_fract_z
_atom_site_U_iso_or_equiv
_atom_site_adp_type
_atom_site_occupancy
_atom_site_site_symmetry_order
_atom_site_calc_flag
_atom_site_refinement_flags_posn
_atom_site_refinement_flags_adp
C1 C 0.6019(2) 0.6426(3) 0.38360(12) 0.0305(3) Uani 1 1 d . .
C3 C 0.3551(2) 0.6567(3) 0.46932(13) 0.0321(4) Uani 1 1 d . .
H3 H 0.2327 0.6574 0.4677 0.038 Uiso 1 1 calc R U
C5 C 0.6015(2) 0.6628(3) 0.55203(12) 0.0276(3) Uani 1 1 d . .
C6 C 0.6991(2) 0.6473(3) 0.46805(12) 0.0288(3) Uani 1 1 d . .
C8 C 0.8796(2) 0.6516(4) 0.58441(13) 0.0322(4) Uani 1 1 d . .
C10 C 0.7019(3) 0.7045(3) 0.72994(14) 0.0330(4) Uani 1 1 d . .
H10 H 0.5938 0.7819 0.7441 0.040 Uiso 1 1 calc R U
C12 C 0.9852(2) 0.6599(4) 0.75408(14) 0.0382(4) Uani 1 1 d . .
H12 H 1.0867 0.7012 0.7952 0.046 Uiso 1 1 calc R U
C13 C 1.0364(2) 0.6511(5) 0.64863(13) 0.0405(4) Uani 1 1 d . .
H13A H 1.1094 0.7721 0.6336 0.049 Uiso 1 1 calc R U
H13B H 1.1041 0.5238 0.6372 0.049 Uiso 1 1 calc R U
C14 C 0.9057(2) 0.4614(4) 0.79286(15) 0.0348(4) Uani 1 1 d . .
H14 H 0.9458 0.3344 0.7588 0.042 Uiso 1 1 calc R U
C15 C 0.7088(2) 0.4970(3) 0.78099(13) 0.0320(4) Uani 1 1 d . .
H15 H 0.6484 0.3838 0.7446 0.038 Uiso 1 1 calc R U
C17 C 0.7727(3) 0.4191(4) 0.93850(15) 0.0399(5) Uani 1 1 d . .
C18 C 0.7775(4) 0.5286(5) 1.03384(17) 0.0585(7) Uani 1 1 d . .
H18A H 0.8754 0.4777 1.0727 0.088 Uiso 1 1 calc R U
H18B H 0.6703 0.5014 1.0675 0.088 Uiso 1 1 calc R U
H18C H 0.7898 0.6780 1.0235 0.088 Uiso 1 1 calc R U
C19 C 0.7338(4) 0.1907(4) 0.9464(2) 0.0605(7) Uani 1 1 d . .
H19A H 0.7322 0.1283 0.8822 0.091 Uiso 1 1 calc R U
H19B H 0.6212 0.1718 0.9756 0.091 Uiso 1 1 calc R U
H19C H 0.8228 0.1235 0.9865 0.091 Uiso 1 1 calc R U
N2 N 0.4316(2) 0.6458(3) 0.38351(11) 0.0327(3) Uani 1 1 d . .
N4 N 0.43039(19) 0.6667(3) 0.55671(11) 0.0309(3) Uani 1 1 d . .
N7 N 0.87336(19) 0.6397(3) 0.49001(11) 0.0338(3) Uani 1 1 d . .
N9 N 0.72051(19) 0.6689(3) 0.62565(10) 0.0301(3) Uani 1 1 d . .
O11 O 0.8491(2) 0.8123(2) 0.76239(11) 0.0398(4) Uani 1 1 d . .
O16 O 0.65091(19) 0.5204(3) 0.87601(10) 0.0401(4) Uani 1 1 d . .
O18 O 0.93453(18) 0.4512(3) 0.89396(11) 0.0453(4) Uani 1 1 d . .
Cl1 Cl 0.69875(7) 0.63016(10) 0.27259(3) 0.04401(15) Uani 1 1 d . .

loop_
_atom_site_aniso_label
_atom_site_aniso_U_11
_atom_site_aniso_U_22
_atom_site_aniso_U_33
_atom_site_aniso_U_23
_atom_site_aniso_U_13
_atom_site_aniso_U_12
C1 0.0422(9) 0.0254(8) 0.0238(7) 0.0001(8) 0.0004(6) -0.0025(9)
C3 0.0334(8) 0.0287(9) 0.0339(9) 0.0024(8) -0.0030(7) 0.0021(8)
C5 0.0334(8) 0.0237(8) 0.0258(8) 0.0000(8) -0.0007(6) 0.0015(7)
C6 0.0348(8) 0.0249(7) 0.0267(8) 0.0009(8) 0.0016(6) -0.0010(8)
C8 0.0306(8) 0.0382(9) 0.0278(8) -0.0022(9) 0.0025(6) -0.0017(9)
C10 0.0345(9) 0.0382(10) 0.0263(9) -0.0063(7) 0.0003(7) 0.0031(7)
C12 0.0310(9) 0.0534(12) 0.0302(9) -0.0038(10) -0.0023(7) -0.0061(10)
C13 0.0306(8) 0.0602(13) 0.0307(9) 0.0009(11) 0.0009(7) -0.0065(10)
C14 0.0296(9) 0.0457(11) 0.0291(10) -0.0023(9) 0.0007(7) 0.0037(8)
C15 0.0288(9) 0.0418(11) 0.0254(9) -0.0036(8) 0.0001(7) -0.0006(7)
C17 0.0352(10) 0.0569(13) 0.0276(10) 0.0047(9) -0.0027(8) 0.0015(9)
C18 0.0607(15) 0.088(2) 0.0261(10) -0.0025(12) -0.0024(10) -0.0003(14)
C19 0.0573(15) 0.0625(18) 0.0617(16) 0.0133(13) -0.0003(12) -0.0036(13)
N2 0.0408(8) 0.0274(7) 0.0298(7) 0.0016(8) -0.0042(6) 0.0004(7)
N4 0.0316(7) 0.0306(8) 0.0305(7) 0.0012(7) 0.0003(6) 0.0029(7)
N7 0.0338(7) 0.0404(8) 0.0274(7) -0.0003(8) 0.0018(6) -0.0027(8)
N9 0.0299(7) 0.0359(9) 0.0245(7) -0.0021(7) 0.0002(5) 0.0018(7)
O11 0.0459(8) 0.0395(8) 0.0340(8) -0.0092(6) -0.0028(6) -0.0049(7)
O16 0.0347(7) 0.0620(10) 0.0237(7) 0.0025(7) 0.0012(5) 0.0080(7)
O18 0.0321(7) 0.0734(12) 0.0302(8) 0.0077(8) -0.0039(6) 0.0009(7)
Cl1 0.0484(3) 0.0613(3) 0.0224(2) -0.0019(2) 0.00450(17) -0.0025(3)

loop_
_atom_type_symbol
_atom_type_description
_atom_type_scat_dispersion_real
_atom_type_scat_dispersion_imag
_atom_type_scat_source
C C 0.0033 0.0016 'International Tables Vol C Tables 4.2.6.8 and 6.1.1.4'
H H 0.0000 0.0000 'International Tables Vol C Tables 4.2.6.8 and 6.1.1.4'
N N 0.0061 0.0033 'International Tables Vol C Tables 4.2.6.8 and 6.1.1.4'
O O 0.0106 0.0060 'International Tables Vol C Tables 4.2.6.8 and 6.1.1.4'
Cl Cl 0.1484 0.1585 'International Tables Vol C Tables 4.2.6.8 and 6.1.1.4'

loop_
_geom_angle_atom_site_label_1
_geom_angle_atom_site_label_2
_geom_angle_atom_site_label_3
_geom_angle
N2 C1 C6 121.84(16)
N2 C1 Cl1 116.92(13)
C6 C1 Cl1 121.24(14)
N4 C3 N2 127.93(17)
N4 C3 H3 116.0
N2 C3 H3 116.0
N4 C5 N9 128.51(16)
N4 C5 C6 126.61(16)
N9 C5 C6 104.87(15)
N7 C6 C1 134.49(16)
N7 C6 C5 111.14(15)
C1 C6 C5 114.37(16)
N7 C8 N9 113.97(15)
N7 C8 C13 127.51(16)
N9 C8 C13 118.51(15)
O11 C10 N9 107.21(15)
O11 C10 C15 105.43(16)
N9 C10 C15 108.64(15)
O11 C10 H10 111.7
N9 C10 H10 111.7
C15 C10 H10 111.7
O11 C12 C14 103.87(15)
O11 C12 C13 107.87(18)
C14 C12 C13 115.0(2)
O11 C12 H12 109.9
C14 C12 H12 109.9
C13 C12 H12 109.9
C8 C13 C12 110.39(15)
C8 C13 H13A 109.6
C12 C13 H13A 109.6
C8 C13 H13B 109.6
C12 C13 H13B 109.6
H13A C13 H13B 108.1
O18 C14 C12 109.43(17)
O18 C14 C15 104.24(15)
C12 C14 C15 104.07(17)
O18 C14 H14 112.8
C12 C14 H14 112.8
C15 C14 H14 112.8
O16 C15 C10 109.61(17)
O16 C15 C14 104.42(15)
C10 C15 C14 101.88(16)
O16 C15 H15 113.3
C10 C15 H15 113.3
C14 C15 H15 113.3
O16 C17 O18 104.29(16)
O16 C17 C18 109.0(2)
O18 C17 C18 108.1(2)
O16 C17 C19 111.1(2)
O18 C17 C19 110.7(2)
C18 C17 C19 113.3(2)
C17 C18 H18A 109.5
C17 C18 H18B 109.5
H18A C18 H18B 109.5
C17 C18 H18C 109.5
H18A C18 H18C 109.5
H18B C18 H18C 109.5
C17 C19 H19A 109.5
C17 C19 H19B 109.5
H19A C19 H19B 109.5
C17 C19 H19C 109.5
H19A C19 H19C 109.5
H19B C19 H19C 109.5
C1 N2 C3 117.41(15)
C5 N4 C3 111.80(15)
C8 N7 C6 103.50(14)
C5 N9 C8 106.49(14)
C5 N9 C10 131.41(15)
C8 N9 C10 121.92(15)
C10 O11 C12 103.21(15)
C15 O16 C17 107.48(15)
C14 O18 C17 108.37(15)

loop_
_geom_bond_atom_site_label_1
_geom_bond_atom_site_label_2
_geom_bond_distance
C1 N2 1.324(2)
C1 C6 1.383(2)
C1 Cl1 1.7347(17)
C3 N4 1.340(2)
C3 N2 1.347(2)
C3 H3 0.9500
C5 N4 1.333(2)
C5 N9 1.366(2)
C5 C6 1.410(2)
C6 N7 1.383(2)
C8 N7 1.316(2)
C8 N9 1.379(2)
C8 C13 1.495(3)
C10 O11 1.405(2)
C10 N9 1.479(2)
C10 C15 1.516(3)
C10 H10 1.0000
C12 O11 1.450(3)
C12 C14 1.526(3)
C12 C13 1.530(3)
C12 H12 1.0000
C13 H13A 0.9900
C13 H13B 0.9900
C14 O18 1.421(2)
C14 C15 1.552(3)
C14 H14 1.0000
C15 O16 1.414(2)
C15 H15 1.0000
C17 O16 1.430(3)
C17 O18 1.428(3)
C17 C18 1.503(3)
C17 C19 1.509(4)
C18 H18A 0.9800
C18 H18B 0.9800
C18 H18C 0.9800
C19 H19A 0.9800
C19 H19B 0.9800
C19 H19C 0.9800

loop_
_geom_torsion_atom_site_label_1
_geom_torsion_atom_site_label_2
_geom_torsion_atom_site_label_3
_geom_torsion_atom_site_label_4
_geom_torsion
N2 C1 C6 N7 177.8(2)
Cl1 C1 C6 N7 -1.8(4)
N2 C1 C6 C5 -2.0(3)
Cl1 C1 C6 C5 178.45(14)
N4 C5 C6 N7 -177.7(2)
N9 C5 C6 N7 1.3(2)
N4 C5 C6 C1 2.1(3)
N9 C5 C6 C1 -178.91(18)
N7 C8 C13 C12 -178.0(2)
N9 C8 C13 C12 2.9(3)
O11 C12 C13 C8 -43.6(3)
C14 C12 C13 C8 71.8(3)
O11 C12 C14 O18 -88.25(18)
C13 C12 C14 O18 154.08(16)
O11 C12 C14 C15 22.68(19)
C13 C12 C14 C15 -94.99(19)
O11 C10 C15 O16 79.25(18)
N9 C10 C15 O16 -166.10(14)
O11 C10 C15 C14 -30.93(19)
N9 C10 C15 C14 83.71(17)
O18 C14 C15 O16 4.7(2)
C12 C14 C15 O16 -109.92(18)
O18 C14 C15 C10 118.83(17)
C12 C14 C15 C10 4.16(19)
C6 C1 N2 C3 0.8(3)
Cl1 C1 N2 C3 -179.62(16)
N4 C3 N2 C1 0.7(3)
N9 C5 N4 C3 -179.59(19)
C6 C5 N4 C3 -0.8(3)
N2 C3 N4 C5 -0.6(3)
N9 C8 N7 C6 -0.7(3)
C13 C8 N7 C6 -179.8(2)
C1 C6 N7 C8 179.9(2)
C5 C6 N7 C8 -0.4(2)
N4 C5 N9 C8 177.4(2)
C6 C5 N9 C8 -1.6(2)
N4 C5 N9 C10 -7.7(3)
C6 C5 N9 C10 173.32(19)
N7 C8 N9 C5 1.5(3)
C13 C8 N9 C5 -179.3(2)
N7 C8 N9 C10 -173.97(18)
C13 C8 N9 C10 5.2(3)
O11 C10 N9 C5 -145.9(2)
C15 C10 N9 C5 100.6(2)
O11 C10 N9 C8 28.4(2)
C15 C10 N9 C8 -85.1(2)
N9 C10 O11 C12 -68.69(18)
C15 C10 O11 C12 46.95(18)
C14 C12 O11 C10 -43.14(19)
C13 C12 O11 C10 79.4(2)
C10 C15 O16 C17 -132.28(18)
C14 C15 O16 C17 -23.8(2)
O18 C17 O16 C15 34.1(2)
C18 C17 O16 C15 149.3(2)
C19 C17 O16 C15 -85.1(2)
C12 C14 O18 C17 126.86(19)
C15 C14 O18 C17 16.0(2)
O16 C17 O18 C14 -30.9(2)
C18 C17 O18 C14 -146.8(2)
C19 C17 O18 C14 88.6(2)
